data_4031315
loop_
_publ_author_name
'Pi, Chao'
'Cui, Xiuling'
'Wu, Yangjie'

_publ_section_title
;
 Iridium-Catalyzed Direct C-H Sulfamidation of Aryl Nitrones with Sulfonyl
 Azides at Room Temperature.
;
_journal_issue 15
_journal_name_full 'The Journal of organic chemistry'
_journal_page_first 7333
_journal_page_last 7339
_journal_paper_doi 10.1021/acs.joc.5b01377
_journal_volume 80
_journal_year 2015
_chemical_formula_moiety 'C18 H22 N2 O3 S'
_chemical_formula_sum 'C18 H22 N2 O3 S'
_chemical_formula_weight 346.44
_chemical_name_systematic
;
 ? 
;
_space_group_crystal_system monoclinic
_space_group_IT_number 14
_space_group_name_Hall '-P 2yn'
_space_group_name_H-M_alt 'P 1 21/n 1'
_symmetry_space_group_name_Hall '-P 2yn'
_symmetry_space_group_name_H-M 'P 1 21/n 1'
_atom_sites_solution_hydrogens geom
_atom_sites_solution_primary direct
_atom_sites_solution_secondary difmap
_audit_creation_date 2014-10-11
_audit_creation_method
;
Olex2 1.2
(compiled 2014.09.19 svn.r3010 for OlexSys, GUI svn.r4874)
;
_cell_angle_alpha 90.00
_cell_angle_beta 102.590(3)
_cell_angle_gamma 90.00
_cell_formula_units_Z 4
_cell_length_a 10.1197(3)
_cell_length_b 10.3678(3)
_cell_length_c 17.2578(5)
_cell_measurement_reflns_used 2923
_cell_measurement_temperature 291(2)
_cell_measurement_theta_max 71.9900
_cell_measurement_theta_min 4.2720
_cell_volume 1767.13(9)
_computing_cell_refinement
;
CrysAlisPro, Agilent Technologies,
Version 1.171.36.32 (release 02-08-2013 CrysAlis171 .NET)
(compiled Aug  2 2013,16:46:58)
;
_computing_data_collection
;
CrysAlisPro, Agilent Technologies,
Version 1.171.36.32 (release 02-08-2013 CrysAlis171 .NET)
(compiled Aug  2 2013,16:46:58)
;
_computing_data_reduction
;
CrysAlisPro, Agilent Technologies,
Version 1.171.36.32 (release 02-08-2013 CrysAlis171 .NET)
(compiled Aug  2 2013,16:46:58)
;
_computing_molecular_graphics 'Olex2 (Dolomanov et al., 2009)'
_computing_publication_material 'Olex2 (Dolomanov et al., 2009)'
_computing_structure_refinement 'ShelXL (Sheldrick, 2008)'
_computing_structure_solution 'ShelXS (Sheldrick, 2008)'
_diffrn_ambient_temperature 291.15
_diffrn_detector_area_resol_mean 16.2312
_diffrn_measured_fraction_theta_full 0.998
_diffrn_measured_fraction_theta_max 0.998
_diffrn_measurement_details
;
  1 omega  -16.00   24.00   1.0000    1.0000
omega____ theta____ kappa____ phi______ frames
    -        0.0000   57.0000 -180.0000 40

  2 omega  -75.00  -37.00   1.0000    1.0000
omega____ theta____ kappa____ phi______ frames
    -        0.0000  178.0000    0.0000 38

  3 omega  -72.00  -45.00   1.0000    1.0000
omega____ theta____ kappa____ phi______ frames
    -        0.0000  178.0000   60.0000 27

  4 omega   40.00   69.00   1.0000    1.0000
omega____ theta____ kappa____ phi______ frames
    -        0.0000   57.0000 -180.0000 29

  5 omega   36.00   81.00   1.0000    3.0000
omega____ theta____ kappa____ phi______ frames
    -       56.0000   57.0000 -120.0000 45

  6 omega   43.00  127.00   1.0000    3.0000
omega____ theta____ kappa____ phi______ frames
    -       56.0000   37.0000  120.0000 84

  7 omega  -13.00   86.00   1.0000    3.0000
omega____ theta____ kappa____ phi______ frames
    -       56.0000  -77.0000  -30.0000 99

  8 omega   57.00   88.00   1.0000    3.0000
omega____ theta____ kappa____ phi______ frames
    -       56.0000   57.0000  -90.0000 31

  9 omega   42.00   90.00   1.0000    5.0000
omega____ theta____ kappa____ phi______ frames
    -      112.0000  -30.0000  -90.0000 48

 10 omega   91.00  156.00   1.0000    5.0000
omega____ theta____ kappa____ phi______ frames
    -      112.0000   45.0000  120.0000 65

 11 omega   48.00   98.00   1.0000    5.0000
omega____ theta____ kappa____ phi______ frames
    -      112.0000  -45.0000  150.0000 50

 12 omega   46.00   89.00   1.0000    5.0000
omega____ theta____ kappa____ phi______ frames
    -      112.0000  -45.0000  -30.0000 43

 13 omega   91.00  142.00   1.0000    5.0000
omega____ theta____ kappa____ phi______ frames
    -      112.0000   45.0000  -90.0000 51

 14 omega   51.00   80.00   1.0000    5.0000
omega____ theta____ kappa____ phi______ frames
    -      112.0000  -45.0000 -150.0000 29

 15 omega   49.00  108.00   1.0000    5.0000
omega____ theta____ kappa____ phi______ frames
    -      112.0000  -94.0000  -30.0000 59

 16 omega   51.00   90.00   1.0000    5.0000
omega____ theta____ kappa____ phi______ frames
    -      112.0000  -30.0000   90.0000 39

 17 omega   96.00  177.00   1.0000    5.0000
omega____ theta____ kappa____ phi______ frames
    -      112.0000   77.0000 -150.0000 81

 18 omega  -77.00  -32.00   1.0000    1.0000
omega____ theta____ kappa____ phi______ frames
    -        0.0000  178.0000  120.0000 45

 19 omega  -70.00   30.00   1.0000    1.0000
omega____ theta____ kappa____ phi______ frames
    -        0.0000  -77.0000    0.0000 100

 20 omega   30.00   64.00   1.0000    3.0000
omega____ theta____ kappa____ phi______ frames
    -       56.0000   37.0000   30.0000 34
;
_diffrn_measurement_device_type 'Xcalibur, Eos, Gemini'
_diffrn_measurement_method '\w scans'
_diffrn_orient_matrix_UB_11 0.1088562000
_diffrn_orient_matrix_UB_12 -0.0592968000
_diffrn_orient_matrix_UB_13 0.0669823000
_diffrn_orient_matrix_UB_21 0.0521510000
_diffrn_orient_matrix_UB_22 -0.0820796000
_diffrn_orient_matrix_UB_23 -0.0614745000
_diffrn_orient_matrix_UB_31 0.0987925000
_diffrn_orient_matrix_UB_32 0.1087438000
_diffrn_orient_matrix_UB_33 -0.0099631000
_diffrn_radiation_monochromator graphite
_diffrn_radiation_type CuK\a
_diffrn_radiation_wavelength 1.54184
_diffrn_reflns_av_R_equivalents 0.0205
_diffrn_reflns_av_unetI/netI 0.0316
_diffrn_reflns_limit_h_max 12
_diffrn_reflns_limit_h_min -9
_diffrn_reflns_limit_k_max 12
_diffrn_reflns_limit_k_min -12
_diffrn_reflns_limit_l_max 20
_diffrn_reflns_limit_l_min -19
_diffrn_reflns_number 6462
_diffrn_reflns_theta_full 67.06
_diffrn_reflns_theta_max 67.06
_diffrn_reflns_theta_min 4.67
_diffrn_source 'Enhance (Cu) X-ray Source'
_exptl_absorpt_coefficient_mu 1.779
_exptl_absorpt_correction_T_max 1.00000
_exptl_absorpt_correction_T_min 0.93229
_exptl_absorpt_correction_type multi-scan
_exptl_absorpt_process_details
;
CrysAlisPro, Agilent Technologies,
Version 1.171.36.32 (release 02-08-2013 CrysAlis171 .NET)
(compiled Aug  2 2013,16:46:58)
Empirical absorption correction using spherical harmonics,
 implemented in SCALE3 ABSPACK scaling algorithm.
;
_exptl_crystal_colour
;
;
_exptl_crystal_density_diffrn 1.302
_exptl_crystal_density_method 'not measured'
_exptl_crystal_description
;
;
_exptl_crystal_F_000 736
_exptl_crystal_size_max 0.2
_exptl_crystal_size_mid 0.18
_exptl_crystal_size_min 0.16
_refine_diff_density_max 0.243
_refine_diff_density_min -0.340
_refine_diff_density_rms 0.047
_refine_ls_extinction_method none
_refine_ls_goodness_of_fit_ref 1.029
_refine_ls_hydrogen_treatment constr
_refine_ls_matrix_type full
_refine_ls_number_parameters 221
_refine_ls_number_reflns 3141
_refine_ls_number_restraints 0
_refine_ls_restrained_S_all 1.029
_refine_ls_R_factor_all 0.0511
_refine_ls_R_factor_gt 0.0429
_refine_ls_shift/su_max 0.001
_refine_ls_shift/su_mean 0.000
_refine_ls_structure_factor_coef Fsqd
_refine_ls_weighting_details 'calc w=1/[\s^2^(Fo^2^)+(0.0673P)^2^+0.2901P] where P=(Fo^2^+2Fc^2^)/3'
_refine_ls_weighting_scheme calc
_refine_ls_wR_factor_gt 0.1162
_refine_ls_wR_factor_ref 0.1234
_reflns_number_gt 2632
_reflns_number_total 3141
_reflns_threshold_expression >2sigma(I)
_cod_data_source_file jo5b01377_si_002.cif
_cod_data_source_block 201410202
_cod_depositor_comments 'Adding full bibliography for 4031315.cif.'
_cod_database_code 4031315
_chemical_oxdiff_formula C20H20N4O4S1
_reflns_odcompleteness_completeness 99.70
_reflns_odcompleteness_iscentric 1
_reflns_odcompleteness_theta 66.97
_olex2_refinement_description
;
1. Fixed Uiso
 At 1.2 times of:
  All C(H) groups, All N(H) groups
 At 1.5 times of:
  All C(H,H,H) groups
2.a Riding coordinates:
 N1(H1)
2.b Aromatic/amide H refined with riding coordinates:
 C2(H2), C3(H3), C4(H4), C5(H5), C7(H7), C13(H13), C14(H14), C16(H16), C17(H17)
2.c Idealised Me refined as rotating group:
 C9(H9A,H9B,H9C), C10(H10A,H10B,H10C), C11(H11A,H11B,H11C), C18(H18A,H18B,H18C)
;
_olex2_submission_special_instructions 'No special instructions were received'

loop_
_space_group_symop_id
_space_group_symop_operation_xyz
1 'x, y, z'
2 '-x+1/2, y+1/2, -z+1/2'
3 '-x, -y, -z'
4 'x-1/2, -y-1/2, z-1/2'

loop_
_atom_site_label
_atom_site_type_symbol
_atom_site_fract_x
_atom_site_fract_y
_atom_site_fract_z
_atom_site_U_iso_or_equiv
_atom_site_adp_type
_atom_site_occupancy
_atom_site_calc_flag
_atom_site_refinement_flags_posn
S1 S 0.48573(5) 0.17077(5) 0.64270(3) 0.04184(17) Uani 1 d .
O1 O 0.37571(15) 0.23953(18) 0.66300(10) 0.0569(4) Uani 1 d .
O2 O 0.46012(17) 0.04962(16) 0.60139(10) 0.0564(4) Uani 1 d .
O3 O 0.84695(14) 0.08398(14) 0.73342(10) 0.0494(4) Uani 1 d .
N1 N 0.59663(17) 0.14047(18) 0.72452(10) 0.0434(4) Uani 1 d .
H1 H 0.6739 0.1253 0.7133 0.052 Uiso 1 d R
N2 N 0.90233(16) 0.19819(16) 0.74665(10) 0.0390(4) Uani 1 d .
C1 C 0.6157(2) 0.2185(2) 0.79335(12) 0.0412(5) Uani 1 d .
C2 C 0.5137(2) 0.2255(3) 0.83596(14) 0.0527(6) Uani 1 d .
H2 H 0.4326 0.1821 0.8173 0.063 Uiso 1 calc R
C3 C 0.5312(3) 0.2954(3) 0.90500(15) 0.0625(7) Uani 1 d .
H3 H 0.4615 0.3003 0.9322 0.075 Uiso 1 calc R
C4 C 0.6523(3) 0.3588(3) 0.93423(14) 0.0598(6) Uani 1 d .
H4 H 0.6650 0.4047 0.9816 0.072 Uiso 1 calc R
C5 C 0.7533(2) 0.3531(2) 0.89274(13) 0.0497(5) Uani 1 d .
H5 H 0.8336 0.3976 0.9119 0.060 Uiso 1 calc R
C6 C 0.7388(2) 0.28244(19) 0.82254(12) 0.0397(4) Uani 1 d .
C7 C 0.8559(2) 0.2879(2) 0.78537(12) 0.0416(5) Uani 1 d .
H7 H 0.9027 0.3658 0.7903 0.050 Uiso 1 calc R
C8 C 1.0283(2) 0.2145(2) 0.71264(13) 0.0423(5) Uani 1 d .
C9 C 1.1191(2) 0.1002(3) 0.74262(16) 0.0578(6) Uani 1 d .
H9A H 1.0726 0.0216 0.7243 0.087 Uiso 1 calc GR
H9B H 1.1416 0.1009 0.7996 0.087 Uiso 1 calc GR
H9C H 1.2006 0.1060 0.7229 0.087 Uiso 1 calc GR
C10 C 1.1014(3) 0.3402(2) 0.73911(18) 0.0627(7) Uani 1 d .
H10A H 1.1223 0.3446 0.7960 0.094 Uiso 1 calc GR
H10B H 1.0445 0.4115 0.7179 0.094 Uiso 1 calc GR
H10C H 1.1838 0.3438 0.7202 0.094 Uiso 1 calc GR
C11 C 0.9819(3) 0.2107(3) 0.62324(15) 0.0701(8) Uani 1 d .
H11A H 0.9241 0.2833 0.6057 0.105 Uiso 1 calc GR
H11B H 0.9328 0.1323 0.6077 0.105 Uiso 1 calc GR
H11C H 1.0592 0.2142 0.5995 0.105 Uiso 1 calc GR
C12 C 0.5674(2) 0.2719(2) 0.58573(12) 0.0396(4) Uani 1 d .
C13 C 0.5985(2) 0.3975(2) 0.61075(13) 0.0495(5) Uani 1 d .
H13 H 0.5724 0.4294 0.6555 0.059 Uiso 1 calc R
C14 C 0.6685(2) 0.4742(2) 0.56848(14) 0.0537(6) Uani 1 d .
H14 H 0.6890 0.5586 0.5851 0.064 Uiso 1 calc R
C15 C 0.7095(2) 0.4293(2) 0.50183(12) 0.0465(5) Uani 1 d .
C16 C 0.6759(2) 0.3037(2) 0.47770(13) 0.0491(5) Uani 1 d .
H16 H 0.7012 0.2720 0.4326 0.059 Uiso 1 calc R
C17 C 0.6058(2) 0.2245(2) 0.51893(12) 0.0448(5) Uani 1 d .
H17 H 0.5846 0.1403 0.5021 0.054 Uiso 1 calc R
C18 C 0.7904(3) 0.5137(3) 0.45820(16) 0.0665(7) Uani 1 d .
H18A H 0.8490 0.5686 0.4954 0.100 Uiso 1 calc GR
H18B H 0.7299 0.5657 0.4201 0.100 Uiso 1 calc GR
H18C H 0.8438 0.4605 0.4313 0.100 Uiso 1 calc GR

loop_
_atom_site_aniso_label
_atom_site_aniso_U_11
_atom_site_aniso_U_22
_atom_site_aniso_U_33
_atom_site_aniso_U_23
_atom_site_aniso_U_13
_atom_site_aniso_U_12
S1 0.0338(3) 0.0464(3) 0.0451(3) 0.0016(2) 0.0082(2) -0.0020(2)
O1 0.0379(8) 0.0747(12) 0.0599(10) 0.0097(8) 0.0146(7) 0.0103(8)
O2 0.0581(10) 0.0504(9) 0.0581(9) -0.0059(7) 0.0071(8) -0.0148(8)
O3 0.0409(8) 0.0354(8) 0.0740(10) -0.0011(7) 0.0167(7) -0.0029(6)
N1 0.0354(8) 0.0509(10) 0.0447(9) 0.0031(8) 0.0105(7) 0.0021(8)
N2 0.0347(8) 0.0360(9) 0.0467(9) 0.0047(7) 0.0100(7) 0.0002(7)
C1 0.0404(10) 0.0432(11) 0.0415(10) 0.0086(9) 0.0120(8) 0.0026(9)
C2 0.0441(12) 0.0682(16) 0.0488(12) 0.0067(11) 0.0170(10) -0.0054(11)
C3 0.0580(14) 0.0826(19) 0.0556(14) 0.0036(13) 0.0316(12) 0.0003(13)
C4 0.0699(16) 0.0647(16) 0.0483(12) -0.0025(11) 0.0208(11) 0.0024(13)
C5 0.0503(12) 0.0492(13) 0.0492(12) -0.0018(10) 0.0101(10) -0.0007(10)
C6 0.0410(10) 0.0364(10) 0.0437(11) 0.0063(8) 0.0133(8) 0.0016(8)
C7 0.0390(10) 0.0377(11) 0.0502(11) 0.0018(9) 0.0145(9) -0.0037(8)
C8 0.0360(10) 0.0459(12) 0.0475(11) 0.0020(9) 0.0147(8) 0.0010(9)
C9 0.0406(11) 0.0615(15) 0.0732(16) 0.0083(12) 0.0168(11) 0.0088(11)
C10 0.0544(14) 0.0547(15) 0.0891(19) -0.0062(13) 0.0375(14) -0.0124(12)
C11 0.0657(16) 0.096(2) 0.0506(14) 0.0100(14) 0.0173(12) 0.0005(15)
C12 0.0380(10) 0.0417(11) 0.0382(10) 0.0001(8) 0.0067(8) -0.0009(8)
C13 0.0615(13) 0.0446(12) 0.0449(11) -0.0060(9) 0.0168(10) 0.0007(10)
C14 0.0652(14) 0.0389(12) 0.0548(13) -0.0035(10) 0.0079(11) -0.0064(11)
C15 0.0442(11) 0.0517(13) 0.0406(11) 0.0088(9) 0.0027(9) -0.0010(10)
C16 0.0541(13) 0.0575(14) 0.0361(10) -0.0039(10) 0.0107(9) -0.0003(11)
C17 0.0520(12) 0.0402(11) 0.0412(11) -0.0055(9) 0.0078(9) -0.0035(9)
C18 0.0671(16) 0.0694(17) 0.0640(15) 0.0157(14) 0.0164(12) -0.0106(14)

loop_
_atom_type_symbol
_atom_type_description
_atom_type_scat_dispersion_real
_atom_type_scat_dispersion_imag
_atom_type_scat_source
C C 0.0181 0.0091 'International Tables Vol C Tables 4.2.6.8 and 6.1.1.4'
H H 0.0000 0.0000 'International Tables Vol C Tables 4.2.6.8 and 6.1.1.4'
N N 0.0311 0.0180 'International Tables Vol C Tables 4.2.6.8 and 6.1.1.4'
O O 0.0492 0.0322 'International Tables Vol C Tables 4.2.6.8 and 6.1.1.4'
S S 0.3331 0.5567 'International Tables Vol C Tables 4.2.6.8 and 6.1.1.4'

loop_
_geom_angle_atom_site_label_1
_geom_angle_atom_site_label_2
_geom_angle_atom_site_label_3
_geom_angle
O1 S1 O2 119.41(11)
O1 S1 N1 108.04(9)
O1 S1 C12 109.00(10)
O2 S1 N1 106.04(10)
O2 S1 C12 107.37(10)
N1 S1 C12 106.24(9)
S1 N1 H1 109.1
C1 N1 S1 123.96(14)
C1 N1 H1 109.2
O3 N2 C8 113.30(16)
C7 N2 O3 123.48(17)
C7 N2 C8 123.22(17)
C2 C1 N1 119.4(2)
C2 C1 C6 119.2(2)
C6 C1 N1 121.27(18)
C1 C2 H2 119.5
C3 C2 C1 121.0(2)
C3 C2 H2 119.5
C2 C3 H3 119.9
C2 C3 C4 120.2(2)
C4 C3 H3 119.9
C3 C4 H4 120.3
C5 C4 C3 119.4(2)
C5 C4 H4 120.3
C4 C5 H5 119.1
C4 C5 C6 121.8(2)
C6 C5 H5 119.1
C1 C6 C7 126.85(19)
C5 C6 C1 118.45(19)
C5 C6 C7 114.65(19)
N2 C7 C6 128.16(19)
N2 C7 H7 115.9
C6 C7 H7 115.9
C9 C8 N2 106.07(17)
C10 C8 N2 111.89(17)
C10 C8 C9 110.34(19)
C11 C8 N2 106.86(17)
C11 C8 C9 110.9(2)
C11 C8 C10 110.6(2)
C8 C9 H9A 109.5
C8 C9 H9B 109.5
C8 C9 H9C 109.5
H9A C9 H9B 109.5
H9A C9 H9C 109.5
H9B C9 H9C 109.5
C8 C10 H10A 109.5
C8 C10 H10B 109.5
C8 C10 H10C 109.5
H10A C10 H10B 109.5
H10A C10 H10C 109.5
H10B C10 H10C 109.5
C8 C11 H11A 109.5
C8 C11 H11B 109.5
C8 C11 H11C 109.5
H11A C11 H11B 109.5
H11A C11 H11C 109.5
H11B C11 H11C 109.5
C13 C12 S1 119.17(16)
C17 C12 S1 120.30(17)
C17 C12 C13 120.5(2)
C12 C13 H13 120.5
C14 C13 C12 119.1(2)
C14 C13 H13 120.5
C13 C14 H14 119.1
C13 C14 C15 121.9(2)
C15 C14 H14 119.1
C14 C15 C16 117.8(2)
C14 C15 C18 120.9(2)
C16 C15 C18 121.3(2)
C15 C16 H16 119.2
C17 C16 C15 121.6(2)
C17 C16 H16 119.2
C12 C17 H17 120.4
C16 C17 C12 119.2(2)
C16 C17 H17 120.4
C15 C18 H18A 109.5
C15 C18 H18B 109.5
C15 C18 H18C 109.5
H18A C18 H18B 109.5
H18A C18 H18C 109.5
H18B C18 H18C 109.5

loop_
_geom_bond_atom_site_label_1
_geom_bond_atom_site_label_2
_geom_bond_distance
S1 O1 1.4286(16)
S1 O2 1.4395(16)
S1 N1 1.6313(17)
S1 C12 1.761(2)
O3 N2 1.309(2)
N1 H1 0.8600
N1 C1 1.415(3)
N2 C7 1.292(3)
N2 C8 1.525(2)
C1 C2 1.393(3)
C1 C6 1.404(3)
C2 H2 0.9300
C2 C3 1.373(4)
C3 H3 0.9300
C3 C4 1.385(4)
C4 H4 0.9300
C4 C5 1.371(3)
C5 H5 0.9300
C5 C6 1.396(3)
C6 C7 1.467(3)
C7 H7 0.9300
C8 C9 1.520(3)
C8 C10 1.518(3)
C8 C11 1.512(3)
C9 H9A 0.9600
C9 H9B 0.9600
C9 H9C 0.9600
C10 H10A 0.9600
C10 H10B 0.9600
C10 H10C 0.9600
C11 H11A 0.9600
C11 H11B 0.9600
C11 H11C 0.9600
C12 C13 1.386(3)
C12 C17 1.384(3)
C13 H13 0.9300
C13 C14 1.376(3)
C14 H14 0.9300
C14 C15 1.385(3)
C15 C16 1.387(3)
C15 C18 1.507(3)
C16 H16 0.9300
C16 C17 1.380(3)
C17 H17 0.9300
C18 H18A 0.9600
C18 H18B 0.9600
C18 H18C 0.9600

loop_
_geom_hbond_atom_site_label_D
_geom_hbond_atom_site_label_H
_geom_hbond_atom_site_label_A
_geom_hbond_distance_DH
_geom_hbond_distance_HA
_geom_hbond_distance_DA
_geom_hbond_angle_DHA
N1 H1 O3 0.86 1.76 2.572(2) 155.9

loop_
_geom_torsion_atom_site_label_1
_geom_torsion_atom_site_label_2
_geom_torsion_atom_site_label_3
_geom_torsion_atom_site_label_4
_geom_torsion
S1 N1 C1 C2 67.5(3)
S1 N1 C1 C6 -116.73(19)
S1 C12 C13 C14 176.66(18)
S1 C12 C17 C16 -176.65(16)
O1 S1 N1 C1 -28.47(19)
O1 S1 C12 C13 46.6(2)
O1 S1 C12 C17 -136.52(18)
O2 S1 N1 C1 -157.59(16)
O2 S1 C12 C13 177.25(17)
O2 S1 C12 C17 -5.8(2)
O3 N2 C7 C6 1.1(3)
O3 N2 C8 C9 -51.3(2)
O3 N2 C8 C10 -171.71(19)
O3 N2 C8 C11 67.1(2)
N1 S1 C12 C13 -69.64(19)
N1 S1 C12 C17 107.29(18)
N1 C1 C2 C3 177.0(2)
N1 C1 C6 C5 -177.09(19)
N1 C1 C6 C7 5.4(3)
C1 C2 C3 C4 -1.1(4)
C1 C6 C7 N2 -37.1(3)
C2 C1 C6 C5 -1.3(3)
C2 C1 C6 C7 -178.8(2)
C2 C3 C4 C5 1.3(4)
C3 C4 C5 C6 -1.6(4)
C4 C5 C6 C1 1.6(3)
C4 C5 C6 C7 179.4(2)
C5 C6 C7 N2 145.3(2)
C6 C1 C2 C3 1.1(4)
C7 N2 C8 C9 128.0(2)
C7 N2 C8 C10 7.6(3)
C7 N2 C8 C11 -113.6(2)
C8 N2 C7 C6 -178.15(19)
C12 S1 N1 C1 88.38(18)
C12 C13 C14 C15 -0.3(4)
C13 C12 C17 C16 0.2(3)
C13 C14 C15 C16 0.9(4)
C13 C14 C15 C18 -177.8(2)
C14 C15 C16 C17 -0.9(3)
C15 C16 C17 C12 0.4(3)
C17 C12 C13 C14 -0.3(3)
C18 C15 C16 C17 177.8(2)
